data_7042400
loop_
_publ_author_name
'Chen, Hai-Peng'
'Wang, Zhong-Xia'
'Chen, Cheng'
'Lu, Yang'
'Yin, Zi'
'Sun, Xiao-Fen'
'Fu, Da-Wei'

_publ_section_title
;
 High-temperature structural phase transition coupled with dielectric
 switching in an organic-inorganic hybrid crystal: [NH3(CH2)2Br]3CdBr5.
;
_journal_issue 14
_journal_name_full 'Dalton transactions (Cambridge, England : 2003)'
_journal_page_first 4711
_journal_page_last 4716
_journal_paper_doi 10.1039/c6dt04799h
_journal_volume 46
_journal_year 2017
_chemical_formula_moiety 'Br5 Cd, C6 H21 Br3 N3'
_chemical_formula_sum 'C6 H21 Br8 Cd N3'
_chemical_formula_weight 886.87
_chemical_name_systematic
; 
 ? 
;
_space_group_IT_number 15
_symmetry_cell_setting monoclinic
_symmetry_space_group_name_Hall '-C 2yc'
_symmetry_space_group_name_H-M 'C 1 2/c 1'
_atom_sites_solution_hydrogens geom
_atom_sites_solution_primary direct
_atom_sites_solution_secondary difmap
_audit_creation_method SHELXL-2014/7
_audit_update_record
;
2016-09-26 deposited with the CCDC.
2017-03-09 downloaded from the CCDC.
;
_cell_angle_alpha 90.00
_cell_angle_beta 102.14(3)
_cell_angle_gamma 90.00
_cell_formula_units_Z 44
_cell_length_a 23.84(5)
_cell_length_b 7.875(11)
_cell_length_c 23.38(4)
_cell_measurement_reflns_used 4904
_cell_measurement_temperature 293(2)
_cell_measurement_theta_max 27.476
_cell_measurement_theta_min 1.743
_cell_volume 4291(13)
_computing_cell_refinement 'CrystalClear (Rigaku, 2005)'
_computing_data_collection 'CrystalClear (Rigaku, 2005)'
_computing_data_reduction 'CrystalClear (Rigaku, 2005)'
_computing_molecular_graphics 'DIAMOND (Brandenburg & Putz,2005)'
_computing_structure_refinement 'SHELXL-2014/7 (Sheldrick, 2014)'
_diffrn_ambient_temperature 293(2)
_diffrn_measured_fraction_theta_full 0.996
_diffrn_measured_fraction_theta_max 0.996
_diffrn_measurement_device_type 'Rigaku Mercury CCD'
_diffrn_measurement_method '\w scans'
_diffrn_radiation_monochromator graphite
_diffrn_radiation_source 'fine-focus sealed tube'
_diffrn_radiation_type MoK\a
_diffrn_radiation_wavelength 0.71073
_diffrn_reflns_av_R_equivalents 0.0772
_diffrn_reflns_av_sigmaI/netI 0.0881
_diffrn_reflns_limit_h_max 30
_diffrn_reflns_limit_h_min -30
_diffrn_reflns_limit_k_max 10
_diffrn_reflns_limit_k_min -10
_diffrn_reflns_limit_l_max 28
_diffrn_reflns_limit_l_min -30
_diffrn_reflns_number 15081
_diffrn_reflns_theta_full 27.48
_diffrn_reflns_theta_max 27.48
_diffrn_reflns_theta_min 1.75
_exptl_absorpt_coefficient_mu 15.601
_exptl_absorpt_correction_T_max 0.031
_exptl_absorpt_correction_T_min 0.021
_exptl_absorpt_correction_type none
_exptl_absorpt_process_details 'CrystalClear (Rigaku, 2005)'
_exptl_crystal_colour colourless
_exptl_crystal_density_diffrn 3.735
_exptl_crystal_density_method 'not measured'
_exptl_crystal_description flake
_exptl_crystal_F_000 4268
_exptl_crystal_size_max 0.36
_exptl_crystal_size_mid 0.34
_exptl_crystal_size_min 0.27
_refine_diff_density_max 4.125
_refine_diff_density_min -2.729
_refine_diff_density_rms 0.389
_refine_ls_extinction_coef 0.00101(9)
_refine_ls_extinction_expression Fc^*^=kFc[1+0.001xFc^2^\l^3^/sin(2\q)]^-1/4^
_refine_ls_extinction_method SHELXL
_refine_ls_goodness_of_fit_ref 1.083
_refine_ls_hydrogen_treatment mixed
_refine_ls_matrix_type full
_refine_ls_number_parameters 164
_refine_ls_number_reflns 4904
_refine_ls_number_restraints 144
_refine_ls_restrained_S_all 1.093
_refine_ls_R_factor_all 0.0962
_refine_ls_R_factor_gt 0.0676
_refine_ls_shift/su_max 0.001
_refine_ls_shift/su_mean 0.000
_refine_ls_structure_factor_coef Fsqd
_refine_ls_weighting_details 'calc w=1/[\s^2^(Fo^2^)+(0.0942P)^2^+20.5564P] where P=(Fo^2^+2Fc^2^)/3'
_refine_ls_weighting_scheme calc
_refine_ls_wR_factor_gt 0.1661
_refine_ls_wR_factor_ref 0.1942
_reflns_number_gt 3568
_reflns_number_total 4904
_reflns_threshold_expression >2sigma(I)
_cod_data_source_file c6dt04799h2.cif
_cod_data_source_block 1
_cod_depositor_comments
;
The following automatic conversions were performed:

'_symmetry_cell_setting' value 'Monoclinic' changed to 'monoclinic'
according to
/home/data/users/saulius/crontab/automatic-downloads/rss-feeds/RSC/lib/dictionaries/cif_core.dic
dictionary named 'cif_core.dic' version 2.4.2 from 2011-04-26.

Automatic conversion script
Id: cif_fix_values 4973 2017-02-22 13:04:09Z antanas 

 Adding full bibliography for 7042400--7042401.cif.
;
_cod_original_cell_volume 4290(12)
_cod_original_sg_symbol_H-M C2/c
_cod_database_code 7042400

loop_
_symmetry_equiv_pos_as_xyz
'x, y, z'
'-x, y, -z+1/2'
'x+1/2, y+1/2, z'
'-x+1/2, y+1/2, -z+1/2'
'-x, -y, -z'
'x, -y, z-1/2'
'-x+1/2, -y+1/2, -z'
'x+1/2, -y+1/2, z-1/2'

loop_
_atom_site_label
_atom_site_type_symbol
_atom_site_fract_x
_atom_site_fract_y
_atom_site_fract_z
_atom_site_U_iso_or_equiv
_atom_site_adp_type
_atom_site_occupancy
_atom_site_symmetry_multiplicity
_atom_site_calc_flag
_atom_site_refinement_flags
C2 C 0.9781(8) 0.531(2) 0.6042(8) 0.075(5) Uani 1 1 d U
H2A H 1.0017 0.5958 0.5836 0.090 Uiso 1 1 d R
H2B H 0.9845 0.4131 0.5975 0.090 Uiso 1 1 d R
C1 C 0.9231(10) 0.568(3) 0.5804(9) 0.093(6) Uani 1 1 d U
H1A H 0.9159 0.6861 0.5881 0.111 Uiso 1 1 d R
H1B H 0.8988 0.4987 0.5995 0.111 Uiso 1 1 d R
C3 C 0.7988(10) 1.052(2) 0.0515(10) 0.092(6) Uani 1 1 d U
H3A H 0.8218 1.1419 0.0731 0.110 Uiso 1 1 d R
H3B H 0.7758 1.1017 0.0163 0.110 Uiso 1 1 d R
C6 C 0.1211(6) 0.8757(17) 0.1176(6) 0.045(3) Uani 1 1 d U
H6A H 0.1515 0.8764 0.0964 0.054 Uiso 1 1 d R
H6B H 0.1118 0.7595 0.1238 0.054 Uiso 1 1 d R
C4 C 0.7582(6) 0.983(2) 0.0881(7) 0.053(4) Uani 1 1 d U
H4A H 0.7327 0.9013 0.0656 0.064 Uiso 1 1 d R
H4B H 0.7353 1.0738 0.0982 0.064 Uiso 1 1 d R
C5 C 0.0700(6) 0.9620(18) 0.0813(6) 0.050(3) Uani 1 1 d U
H5A H 0.0584 0.9036 0.0441 0.060 Uiso 1 1 d R
H5B H 0.0799 1.0778 0.0733 0.060 Uiso 1 1 d R
N2 N 0.7888(5) 0.9029(13) 0.1419(4) 0.038(2) Uani 1 1 d U
H2C H 0.7637 0.8636 0.1626 0.058 Uiso 1 1 d R
H2D H 0.8098 0.8161 0.1326 0.058 Uiso 1 1 d R
H2E H 0.8122 0.9794 0.1635 0.058 Uiso 1 1 d R
N1 N 0.9979(4) 0.5650(13) 0.6668(4) 0.041(2) Uani 1 1 d U
H1C H 1.0352 0.5375 0.6786 0.061 Uiso 1 1 d R
H1D H 0.9931 0.6760 0.6737 0.061 Uiso 1 1 d R
H1E H 0.9768 0.5026 0.6868 0.061 Uiso 1 1 d R
N3 N 0.1419(4) 0.9597(11) 0.1754(4) 0.033(2) Uani 1 1 d U
H3C H 0.1728 0.9047 0.1957 0.050 Uiso 1 1 d R
H3D H 0.1513 1.0681 0.1697 0.050 Uiso 1 1 d R
H3E H 0.1137 0.9574 0.1957 0.050 Uiso 1 1 d R
Cd1 Cd 0.83324(3) 0.56887(10) 0.72871(3) 0.0269(2) Uani 1 1 d U
Br3 Br 0.74529(4) 0.81614(13) 0.73742(5) 0.0273(3) Uani 1 1 d U
Br4 Br 0.91077(5) 0.31810(14) 0.72997(5) 0.0334(3) Uani 1 1 d U
Br1 Br 0.90344(5) 0.82560(14) 0.71021(6) 0.0349(3) Uani 1 1 d U
Br2 Br 0.86693(5) 0.61711(15) 0.84983(5) 0.0303(3) Uani 1 1 d U
Br5 Br 0.77704(5) 0.51971(16) 0.61723(5) 0.0367(3) Uani 1 1 d U
Br6 Br 0.90336(8) 0.5255(3) 0.49567(6) 0.0676(5) Uani 1 1 d U
Br8 Br 0.00597(7) 0.9638(2) 0.12131(10) 0.0786(6) Uani 1 1 d U
Br7 Br 0.84620(10) 0.8914(4) 0.02993(9) 0.1032(9) Uani 1 1 d U

loop_
_atom_site_aniso_label
_atom_site_aniso_U_11
_atom_site_aniso_U_22
_atom_site_aniso_U_33
_atom_site_aniso_U_23
_atom_site_aniso_U_13
_atom_site_aniso_U_12
C2 0.067(8) 0.085(8) 0.068(8) -0.005(7) 0.005(7) 0.019(7)
C1 0.083(9) 0.116(10) 0.076(9) -0.012(8) 0.012(7) 0.005(8)
C3 0.104(10) 0.082(9) 0.088(9) 0.001(7) 0.016(8) 0.017(8)
C6 0.038(6) 0.045(6) 0.051(6) -0.014(5) 0.004(5) 0.005(5)
C4 0.041(6) 0.061(7) 0.059(7) 0.004(6) 0.014(6) 0.003(6)
C5 0.046(7) 0.050(7) 0.051(6) -0.007(6) 0.003(5) 0.001(5)
N2 0.045(5) 0.044(5) 0.031(5) 0.005(4) 0.020(4) 0.001(4)
N1 0.027(5) 0.053(6) 0.043(5) 0.002(5) 0.011(4) 0.007(4)
N3 0.027(5) 0.030(5) 0.038(5) 0.000(4) -0.003(4) -0.003(4)
Cd1 0.0184(4) 0.0319(5) 0.0309(4) -0.0029(3) 0.0063(3) -0.0001(3)
Br3 0.0180(5) 0.0288(6) 0.0359(6) -0.0009(5) 0.0077(4) 0.0024(4)
Br4 0.0233(5) 0.0305(6) 0.0484(7) -0.0010(5) 0.0117(5) 0.0014(4)
Br1 0.0294(6) 0.0315(6) 0.0485(7) -0.0030(5) 0.0193(5) -0.0032(5)
Br2 0.0248(6) 0.0349(6) 0.0304(6) 0.0019(5) 0.0041(4) 0.0006(4)
Br5 0.0374(7) 0.0401(7) 0.0308(6) -0.0019(5) 0.0032(5) 0.0009(5)
Br6 0.0612(11) 0.1045(14) 0.0332(7) -0.0017(8) 0.0007(7) -0.0122(9)
Br8 0.0247(8) 0.0892(13) 0.1203(16) -0.0029(11) 0.0113(9) 0.0035(7)
Br7 0.0783(14) 0.172(2) 0.0738(12) 0.0358(14) 0.0491(11) 0.0489(14)

loop_
_atom_type_symbol
_atom_type_description
_atom_type_scat_dispersion_real
_atom_type_scat_dispersion_imag
_atom_type_scat_source
C C 0.0033 0.0016 'International Tables Vol C Tables 4.2.6.8 and 6.1.1.4'
H H 0.0000 0.0000 'International Tables Vol C Tables 4.2.6.8 and 6.1.1.4'
N N 0.0061 0.0033 'International Tables Vol C Tables 4.2.6.8 and 6.1.1.4'
Br Br -0.2901 2.4595 'International Tables Vol C Tables 4.2.6.8 and 6.1.1.4'
Cd Cd -0.8075 1.2024 'International Tables Vol C Tables 4.2.6.8 and 6.1.1.4'

loop_
_geom_angle_atom_site_label_1
_geom_angle_atom_site_label_2
_geom_angle_atom_site_label_3
_geom_angle
_geom_angle_site_symmetry_3
C1 C2 N1 117.1(17) .
C2 C1 Br6 112.8(16) .
C4 C3 Br7 114.1(13) .
C5 C6 N3 112.9(10) .
N2 C4 C3 112.2(14) .
C6 C5 Br8 111.0(10) .
Br5 Cd1 Br4 96.05(8) .
Br5 Cd1 Br1 98.66(8) .
Br4 Cd1 Br1 95.91(14) .
Br5 Cd1 Br2 167.15(5) .
Br4 Cd1 Br2 92.18(6) .
Br1 Cd1 Br2 90.27(7) .
Br5 Cd1 Br3 86.83(8) .
Br4 Cd1 Br3 173.47(5) .
Br1 Cd1 Br3 89.43(13) .
Br2 Cd1 Br3 84.02(6) .
Br5 Cd1 Br3 87.03(9) 4_646
Br4 Cd1 Br3 88.58(13) 4_646
Br1 Cd1 Br3 172.32(5) 4_646
Br2 Cd1 Br3 83.31(7) 4_646
Br3 Cd1 Br3 85.71(13) 4_646
Cd1 Br3 Cd1 168.56(5) 4_656

loop_
_geom_bond_atom_site_label_1
_geom_bond_atom_site_label_2
_geom_bond_distance
_geom_bond_site_symmetry_2
C2 C1 1.35(3) .
C2 N1 1.46(2) .
C1 Br6 1.96(2) .
C3 C4 1.52(3) .
C3 Br7 1.84(2) .
C6 C5 1.493(18) .
C6 N3 1.494(15) .
C4 N2 1.458(17) .
C5 Br8 1.951(15) .
Cd1 Br5 2.696(4) .
Cd1 Br4 2.700(3) .
Cd1 Br1 2.717(3) .
Cd1 Br2 2.802(4) .
Cd1 Br3 2.900(4) .
Cd1 Br3 2.952(3) 4_646
Br3 Cd1 2.952(3) 4_656

loop_
_geom_hbond_atom_site_label_D
_geom_hbond_atom_site_label_H
_geom_hbond_atom_site_label_A
_geom_hbond_distance_DH
_geom_hbond_distance_HA
_geom_hbond_distance_DA
_geom_hbond_angle_DHA
_geom_hbond_site_symmetry_A
N3 H3E Br4 0.90 2.91 3.524(11) 126.4 5_666
N3 H3E Br1 0.90 2.88 3.519(11) 129.2 5_676
N3 H3E Br8 0.90 2.78 3.221(11) 111.3 .
N3 H3D Br3 0.90 3.06 3.492(10) 111.4 5_676
N3 H3D Br2 0.90 2.54 3.384(10) 156.1 5_676
N3 H3C Br3 0.90 2.50 3.375(10) 164.4 8_465
N1 H1E Br4 0.90 2.51 3.400(11) 172.7 .
N1 H1D Br8 0.90 3.13 3.876(12) 141.7 6_676
N1 H1D Br1 0.90 2.73 3.357(11) 127.6 .
N1 H1C Br4 0.90 2.84 3.483(11) 129.7 2_756
N1 H1C Br2 0.90 2.63 3.352(12) 137.5 2_756
N2 H2E Br3 0.90 3.05 3.455(11) 109.5 6_575
N2 H2E Br1 0.90 2.70 3.571(12) 163.7 6_575
N2 H2D Br4 0.90 3.13 3.634(11) 117.5 6_565
N2 H2D Br7 0.90 2.78 3.199(10) 109.6 .
N2 H2D Br5 0.90 2.76 3.379(11) 127.1 6_565
N2 H2C Br2 0.90 3.07 3.762(13) 135.1 7_666
N2 H2C Br3 0.90 2.78 3.545(10) 143.6 7_666

loop_
_geom_torsion_atom_site_label_1
_geom_torsion_atom_site_label_2
_geom_torsion_atom_site_label_3
_geom_torsion_atom_site_label_4
_geom_torsion
_geom_torsion_site_symmetry_1
_geom_torsion_site_symmetry_4
N1 C2 C1 Br6 177.5(12) . .
Br7 C3 C4 N2 58.7(18) . .
N3 C6 C5 Br8 -59.8(14) . .
Br5 Cd1 Br3 Cd1 172.1(2) . 4_656
Br4 Cd1 Br3 Cd1 55.8(5) . 4_656
Br1 Cd1 Br3 Cd1 -89.2(2) . 4_656
Br2 Cd1 Br3 Cd1 1.1(2) . 4_656
Br3 Cd1 Br3 Cd1 84.8(2) 4_646 4_656
